data_7231230
loop_
_publ_author_name
'Chiu, Chien-Cheng'
'Chiu, Hui-Tzu'
'Lee, Dong-Sheng'
'Lu, Ta-Jung'

_publ_section_title
;
 An efficient class of bis-NHC salts: applications in Pd-catalyzed
 reactions under mild reaction conditions
;
_journal_issue 46
_journal_name_full 'RSC Advances'
_journal_page_first 26407
_journal_paper_doi 10.1039/C8RA04094J
_journal_volume 8
_journal_year 2018
_chemical_formula_moiety 'C66 H64 Ag2 N8 O4, 2(F6 P)'
_chemical_formula_sum 'C66 H64 Ag2 F12 N8 O4 P2'
_chemical_formula_weight 1538.93
_space_group_crystal_system monoclinic
_space_group_IT_number 14
_space_group_name_Hall '-P 2ybc'
_space_group_name_H-M_alt 'P 1 21/c 1'
_symmetry_space_group_name_Hall '-P 2ybc'
_symmetry_space_group_name_H-M 'P 1 21/c 1'
_atom_sites_solution_hydrogens geom
_audit_block_doi 10.5517/ccdc.csd.cc1nl4x9
_audit_creation_method SHELXL-2014/7
_audit_update_record
;
2018-05-11 deposited with the CCDC.
2018-06-26 downloaded from the CCDC.
;
_cell_angle_alpha 90
_cell_angle_beta 95.567(3)
_cell_angle_gamma 90
_cell_formula_units_Z 4
_cell_length_a 17.7431(6)
_cell_length_b 15.6583(6)
_cell_length_c 26.3446(8)
_cell_measurement_reflns_used 7789
_cell_measurement_temperature 150(2)
_cell_measurement_theta_max 29.0480
_cell_measurement_theta_min 2.9820
_cell_volume 7284.7(4)
_computing_cell_refinement
; 
CrysAlis RED, Oxford Diffraction Ltd., 
Version 1.171.32.29 (release 10-06-2008 CrysAlis171 .NET) 
(compiled Jun 10 2008,16:49:55) 
;
_computing_data_collection
; 
CrysAlis CCD, Oxford Diffraction Ltd., 
Version 1.171.32.29 (release 10-06-2008 CrysAlis171 .NET) 
(compiled Jun 10 2008,16:49:55) 
;
_computing_data_reduction
; 
CrysAlis RED, Oxford Diffraction Ltd., 
Version 1.171.32.29 (release 10-06-2008 CrysAlis171 .NET) 
(compiled Jun 10 2008,16:49:55) 
;
_computing_structure_refinement 'SHELXL-2014/7 (Sheldrick, 2014)'
_diffrn_ambient_temperature 150(2)
_diffrn_measured_fraction_theta_full 0.999
_diffrn_measured_fraction_theta_max 0.861
_diffrn_measurement_device_type 'CCD detector'
_diffrn_measurement_method '\w scans'
_diffrn_radiation_probe x-ray
_diffrn_radiation_type MoK\a
_diffrn_radiation_wavelength 0.71073
_diffrn_reflns_av_R_equivalents 0.0433
_diffrn_reflns_av_unetI/netI 0.0691
_diffrn_reflns_Laue_measured_fraction_full 0.999
_diffrn_reflns_Laue_measured_fraction_max 0.861
_diffrn_reflns_limit_h_max 22
_diffrn_reflns_limit_h_min -23
_diffrn_reflns_limit_k_max 21
_diffrn_reflns_limit_k_min -20
_diffrn_reflns_limit_l_max 23
_diffrn_reflns_limit_l_min -34
_diffrn_reflns_number 38390
_diffrn_reflns_point_group_measured_fraction_full 0.999
_diffrn_reflns_point_group_measured_fraction_max 0.861
_diffrn_reflns_theta_full 25.242
_diffrn_reflns_theta_max 29.183
_diffrn_reflns_theta_min 2.816
_exptl_absorpt_coefficient_mu 0.661
_exptl_absorpt_correction_T_max 1.00000
_exptl_absorpt_correction_T_min 0.88916
_exptl_absorpt_correction_type multi-scan
_exptl_crystal_colour purple
_exptl_crystal_density_diffrn 1.403
_exptl_crystal_description parallelepiped
_exptl_crystal_F_000 3120
_exptl_crystal_size_max 0.43
_exptl_crystal_size_mid 0.35
_exptl_crystal_size_min 0.12
_refine_diff_density_max 2.229
_refine_diff_density_min -1.440
_refine_diff_density_rms 0.114
_refine_ls_extinction_method none
_refine_ls_goodness_of_fit_ref 1.014
_refine_ls_hydrogen_treatment constr
_refine_ls_matrix_type full
_refine_ls_number_parameters 893
_refine_ls_number_reflns 16974
_refine_ls_number_restraints 2
_refine_ls_restrained_S_all 1.017
_refine_ls_R_factor_all 0.1100
_refine_ls_R_factor_gt 0.0733
_refine_ls_shift/su_max 0.001
_refine_ls_shift/su_mean 0.000
_refine_ls_structure_factor_coef Fsqd
_refine_ls_weighting_details 'w=1/[\s^2^(Fo^2^)+(0.0834P)^2^+27.7882P] where P=(Fo^2^+2Fc^2^)/3'
_refine_ls_weighting_scheme calc
_refine_ls_wR_factor_gt 0.1780
_refine_ls_wR_factor_ref 0.2013
_reflns_Friedel_coverage 0.000
_reflns_number_gt 11775
_reflns_number_total 16974
_reflns_threshold_expression 'I > 2\s(I)'
_cod_data_source_file c8ra04094j2.cif
_cod_data_source_block l1ag_sq
_cod_database_code 7231230
_shelx_shelxl_version_number 2014/7
_shelx_space_group_comment
;
The symmetry employed for this shelxl refinement is uniquely defined
by the following loop, which should always be used as a source of
symmetry information in preference to the above space-group names.
They are only intended as comments.
;

loop_
_space_group_symop_operation_xyz
'x, y, z'
'-x, y+1/2, -z+1/2'
'-x, -y, -z'
'x, -y-1/2, z-1/2'

loop_
_atom_site_label
_atom_site_type_symbol
_atom_site_fract_x
_atom_site_fract_y
_atom_site_fract_z
_atom_site_U_iso_or_equiv
_atom_site_adp_type
_atom_site_occupancy
_atom_site_site_symmetry_order
_atom_site_calc_flag
_atom_site_refinement_flags_posn
_atom_site_refinement_flags_adp
_atom_site_refinement_flags_occupancy
_atom_site_disorder_assembly
_atom_site_disorder_group
Ag1 Ag 0.75587(2) -0.21117(3) 0.24329(2) 0.03236(12) Uani 1 1 d . . . . .
Ag2 Ag 0.73838(2) 0.07962(3) 0.24469(2) 0.03591(13) Uani 1 1 d . . . . .
O1 O 0.4852(4) 0.0520(3) 0.06150(19) 0.0701(16) Uani 1 1 d . . . . .
O2 O 0.9272(3) -0.1843(3) 0.04362(16) 0.0651(14) Uani 1 1 d . . . . .
O3 O 0.6143(3) -0.2256(3) 0.44731(15) 0.0551(12) Uani 1 1 d . . . . .
N1 N 0.5726(3) 0.0679(3) 0.27080(17) 0.0308(10) Uani 1 1 d . . . . .
N2 N 0.6493(2) 0.0737(3) 0.34019(16) 0.0287(9) Uani 1 1 d . . . . .
N3 N 0.8875(2) -0.2024(3) 0.32876(15) 0.0281(9) Uani 1 1 d . . . . .
N4 N 0.9316(2) -0.1957(3) 0.25557(16) 0.0295(9) Uani 1 1 d . . . . .
N5 N 0.5808(2) -0.2170(3) 0.23443(16) 0.0279(9) Uani 1 1 d . . . . .
N6 N 0.6205(2) -0.2208(3) 0.15946(16) 0.0294(9) Uani 1 1 d . . . . .
N7 N 0.8256(2) 0.0832(3) 0.14882(18) 0.0318(10) Uani 1 1 d . . . . .
N8 N 0.9044(3) 0.0856(3) 0.21712(19) 0.0371(11) Uani 1 1 d . . . . .
C1 C 0.5148(5) 0.1105(5) 0.0271(3) 0.068(2) Uani 1 1 d . . . . .
H1A H 0.4950 0.0964 -0.0079 0.102 Uiso 1 1 calc R U . . .
H1B H 0.4995 0.1687 0.0352 0.102 Uiso 1 1 calc R U . . .
H1C H 0.5701 0.1067 0.0304 0.102 Uiso 1 1 calc R U . . .
C2 C 0.5070(4) 0.0621(4) 0.1129(2) 0.0455(15) Uani 1 1 d . . . . .
C3 C 0.4785(4) 0.0013(4) 0.1448(3) 0.0509(17) Uani 1 1 d . . . . .
H3A H 0.4456 -0.0422 0.1306 0.061 Uiso 1 1 calc R U . . .
C4 C 0.4981(4) 0.0043(4) 0.1967(2) 0.0427(14) Uani 1 1 d . . . . .
H4A H 0.4781 -0.0366 0.2184 0.051 Uiso 1 1 calc R U . . .
C5 C 0.5474(3) 0.0674(3) 0.2172(2) 0.0295(11) Uani 1 1 d . . . . .
C6 C 0.5727(3) 0.1297(3) 0.1854(2) 0.0323(11) Uani 1 1 d . . . . .
H6A H 0.6038 0.1747 0.1996 0.039 Uiso 1 1 calc R U . . .
C7 C 0.5533(3) 0.1273(4) 0.1330(2) 0.0367(13) Uani 1 1 d . . . . .
H7A H 0.5715 0.1697 0.1114 0.044 Uiso 1 1 calc R U . . .
C8 C 0.6471(3) 0.0746(3) 0.2889(2) 0.0284(11) Uani 1 1 d . . . . .
C9 C 0.5268(3) 0.0621(3) 0.3110(2) 0.0319(12) Uani 1 1 d . . . . .
C10 C 0.4491(3) 0.0545(3) 0.3123(2) 0.0386(13) Uani 1 1 d . . . . .
H10A H 0.4156 0.0530 0.2820 0.046 Uiso 1 1 calc R U . . .
C11 C 0.4228(4) 0.0491(4) 0.3601(3) 0.0480(16) Uani 1 1 d . . . . .
H11A H 0.3701 0.0426 0.3627 0.058 Uiso 1 1 calc R U . . .
C12 C 0.4728(4) 0.0532(4) 0.4046(3) 0.0464(16) Uani 1 1 d . . . . .
H12A H 0.4526 0.0498 0.4367 0.056 Uiso 1 1 calc R U . . .
C13 C 0.5508(4) 0.0619(3) 0.4038(2) 0.0383(13) Uani 1 1 d . . . . .
H13A H 0.5843 0.0650 0.4341 0.046 Uiso 1 1 calc R U . . .
C14 C 0.5765(3) 0.0659(3) 0.3556(2) 0.0319(12) Uani 1 1 d . . . . .
C15 C 0.7183(3) 0.0857(3) 0.3751(2) 0.0327(12) Uani 1 1 d . . . . .
H15A H 0.7076 0.1278 0.4015 0.039 Uiso 1 1 calc R U . . .
H15B H 0.7580 0.1104 0.3555 0.039 Uiso 1 1 calc R U . . .
C16 C 0.7493(4) 0.0053(4) 0.4013(2) 0.0393(13) Uani 1 1 d . . . . .
H16A H 0.7925 0.0213 0.4261 0.047 Uiso 1 1 calc R U . . .
H16B H 0.7095 -0.0192 0.4209 0.047 Uiso 1 1 calc R U . . .
C17 C 0.7756(3) -0.0638(4) 0.3663(2) 0.0351(12) Uani 1 1 d . . . . .
H17A H 0.8098 -0.0384 0.3429 0.042 Uiso 1 1 calc R U . . .
H17B H 0.7313 -0.0882 0.3455 0.042 Uiso 1 1 calc R U . . .
C18 C 0.8175(3) -0.1351(4) 0.3978(2) 0.0352(12) Uani 1 1 d . . . . .
H18A H 0.7867 -0.1518 0.4255 0.042 Uiso 1 1 calc R U . . .
H18B H 0.8660 -0.1119 0.4138 0.042 Uiso 1 1 calc R U . . .
C19 C 0.8342(3) -0.2145(3) 0.36784(19) 0.0294(11) Uani 1 1 d . . . . .
H19A H 0.8551 -0.2587 0.3921 0.035 Uiso 1 1 calc R U . . .
H19B H 0.7859 -0.2366 0.3509 0.035 Uiso 1 1 calc R U . . .
C20 C 0.8664(3) -0.2017(3) 0.27823(19) 0.0292(11) Uani 1 1 d . . . . .
C21 C 0.9664(3) -0.1961(3) 0.3387(2) 0.0310(11) Uani 1 1 d . . . . .
C22 C 1.0131(3) -0.1978(4) 0.3840(2) 0.0387(13) Uani 1 1 d . . . . .
H22A H 0.9935 -0.2017 0.4162 0.046 Uiso 1 1 calc R U . . .
C23 C 1.0910(3) -0.1936(4) 0.3796(3) 0.0467(16) Uani 1 1 d . . . . .
H23A H 1.1251 -0.1954 0.4097 0.056 Uiso 1 1 calc R U . . .
C24 C 1.1199(3) -0.1868(4) 0.3327(3) 0.0454(15) Uani 1 1 d . . . . .
H24A H 1.1731 -0.1825 0.3314 0.054 Uiso 1 1 calc R U . . .
C25 C 1.0726(3) -0.1861(4) 0.2874(2) 0.0384(13) Uani 1 1 d . . . . .
H25A H 1.0920 -0.1822 0.2551 0.046 Uiso 1 1 calc R U . . .
C26 C 0.9949(3) -0.1914(3) 0.2919(2) 0.0300(11) Uani 1 1 d . . . . .
C27 C 0.9327(3) -0.1970(3) 0.20097(19) 0.0315(12) Uani 1 1 d . . . . .
C28 C 0.8931(3) -0.2586(4) 0.1725(2) 0.0351(12) Uani 1 1 d . . . . .
H28A H 0.8681 -0.3026 0.1891 0.042 Uiso 1 1 calc R U . . .
C29 C 0.8895(3) -0.2569(4) 0.1192(2) 0.0420(14) Uani 1 1 d . . . . .
H29A H 0.8611 -0.2990 0.0996 0.050 Uiso 1 1 calc R U . . .
C30 C 0.9273(4) -0.1935(4) 0.0950(2) 0.0445(15) Uani 1 1 d . . . . .
C31 C 0.9701(4) -0.1336(4) 0.1240(2) 0.0495(16) Uani 1 1 d . . . . .
H31A H 0.9979 -0.0917 0.1076 0.059 Uiso 1 1 calc R U . . .
C32 C 0.9724(4) -0.1346(4) 0.1766(2) 0.0419(14) Uani 1 1 d . . . . .
H32A H 1.0010 -0.0927 0.1962 0.050 Uiso 1 1 calc R U . . .
C33 C 0.8865(5) -0.2481(5) 0.0127(3) 0.073(2) Uani 1 1 d . . . . .
H33A H 0.8900 -0.2354 -0.0234 0.109 Uiso 1 1 calc R U . . .
H33B H 0.9086 -0.3044 0.0208 0.109 Uiso 1 1 calc R U . . .
H33C H 0.8332 -0.2479 0.0196 0.109 Uiso 1 1 calc R U . . .
C34 C 0.5834(5) -0.1588(5) 0.4764(2) 0.065(2) Uani 1 1 d . . . . .
H34A H 0.5972 -0.1689 0.5129 0.098 Uiso 1 1 calc R U . . .
H34B H 0.6039 -0.1036 0.4668 0.098 Uiso 1 1 calc R U . . .
H34C H 0.5282 -0.1582 0.4695 0.098 Uiso 1 1 calc R U . . .
C35 C 0.6001(4) -0.2209(4) 0.3953(2) 0.0388(13) Uani 1 1 d . . . . .
C36 C 0.6356(3) -0.2840(4) 0.3683(2) 0.0365(12) Uani 1 1 d . . . . .
H36A H 0.6654 -0.3268 0.3862 0.044 Uiso 1 1 calc R U . . .
C37 C 0.6270(3) -0.2837(4) 0.3155(2) 0.0333(12) Uani 1 1 d . . . . .
H37A H 0.6507 -0.3267 0.2971 0.040 Uiso 1 1 calc R U . . .
C38 C 0.5837(3) -0.2203(3) 0.28894(19) 0.0287(11) Uani 1 1 d . . . . .
C39 C 0.5464(3) -0.1603(4) 0.3162(2) 0.0346(12) Uani 1 1 d . . . . .
H39A H 0.5152 -0.1188 0.2983 0.042 Uiso 1 1 calc R U . . .
C40 C 0.5540(3) -0.1599(4) 0.3693(2) 0.0373(13) Uani 1 1 d . . . . .
H40A H 0.5281 -0.1187 0.3875 0.045 Uiso 1 1 calc R U . . .
C41 C 0.6446(3) -0.2185(3) 0.20960(19) 0.0279(10) Uani 1 1 d . . . . .
C42 C 0.5159(3) -0.2176(3) 0.20017(19) 0.0248(10) Uani 1 1 d . . . . .
C43 C 0.4392(3) -0.2156(3) 0.2071(2) 0.0307(11) Uani 1 1 d . . . . .
H43A H 0.4219 -0.2136 0.2401 0.037 Uiso 1 1 calc R U . . .
C44 C 0.3888(3) -0.2168(3) 0.1629(2) 0.0376(13) Uani 1 1 d . . . . .
H44A H 0.3359 -0.2145 0.1658 0.045 Uiso 1 1 calc R U . . .
C45 C 0.4146(3) -0.2213(3) 0.1146(2) 0.0367(13) Uani 1 1 d . . . . .
H45A H 0.3786 -0.2231 0.0854 0.044 Uiso 1 1 calc R U . . .
C46 C 0.4912(3) -0.2232(3) 0.1076(2) 0.0319(12) Uani 1 1 d . . . . .
H46A H 0.5085 -0.2259 0.0747 0.038 Uiso 1 1 calc R U . . .
C47 C 0.5412(3) -0.2208(3) 0.1520(2) 0.0279(11) Uani 1 1 d . . . . .
C48 C 0.6715(3) -0.2281(4) 0.1191(2) 0.0354(12) Uani 1 1 d . . . . .
H48A H 0.6522 -0.2730 0.0947 0.042 Uiso 1 1 calc R U . . .
H48B H 0.7222 -0.2461 0.1344 0.042 Uiso 1 1 calc R U . . .
C49 C 0.6792(4) -0.1444(4) 0.0900(2) 0.0464(15) Uani 1 1 d . . . . .
H49A H 0.6282 -0.1268 0.0750 0.056 Uiso 1 1 calc R U . . .
H49B H 0.7104 -0.1552 0.0615 0.056 Uiso 1 1 calc R U . . .
C50 C 0.7146(3) -0.0697(4) 0.1220(2) 0.0399(13) Uani 1 1 d . . . . .
H50A H 0.6787 -0.0500 0.1460 0.048 Uiso 1 1 calc R U . . .
H50B H 0.7612 -0.0896 0.1423 0.048 Uiso 1 1 calc R U . . .
C51 C 0.7339(4) 0.0042(4) 0.0881(2) 0.0471(15) Uani 1 1 d . . . . .
H51A H 0.7763 -0.0138 0.0687 0.057 Uiso 1 1 calc R U . . .
H51B H 0.6896 0.0151 0.0631 0.057 Uiso 1 1 calc R U . . .
C52 C 0.7555(3) 0.0862(4) 0.1145(2) 0.0434(14) Uani 1 1 d . . . . .
H52A H 0.7136 0.1041 0.1344 0.052 Uiso 1 1 calc R U . . .
H52B H 0.7610 0.1306 0.0883 0.052 Uiso 1 1 calc R U . . .
C53 C 0.8294(3) 0.0831(3) 0.1998(2) 0.0353(12) Uani 1 1 d . . . . .
C54 C 0.8982(3) 0.0849(3) 0.1321(2) 0.0347(12) Uani 1 1 d . . . . .
C55 C 0.9227(4) 0.0846(4) 0.0837(3) 0.0418(14) Uani 1 1 d . . . . .
H55A H 0.8880 0.0840 0.0539 0.050 Uiso 1 1 calc R U . . .
C56 C 1.0008(4) 0.0854(4) 0.0808(3) 0.0508(17) Uani 1 1 d . . . . .
H56A H 1.0198 0.0847 0.0483 0.061 Uiso 1 1 calc R U . . .
C57 C 1.0514(4) 0.0870(4) 0.1247(3) 0.0529(18) Uani 1 1 d . . . . .
H57A H 1.1043 0.0870 0.1214 0.064 Uiso 1 1 calc R U . . .
C58 C 1.0267(3) 0.0887(4) 0.1734(3) 0.0459(16) Uani 1 1 d . . . . .
H58A H 1.0613 0.0913 0.2033 0.055 Uiso 1 1 calc R U . . .
C59 C 0.9485(3) 0.0861(3) 0.1760(2) 0.0372(13) Uani 1 1 d . . . . .
C60 C 0.9320(4) 0.0876(4) 0.2706(3) 0.0515(18) Uani 1 1 d . . . . .
O4 O 1.0033(5) 0.0760(5) 0.4261(3) 0.065(2) Uani 0.759(8) 1 d D . P A 1
C61 C 0.9047(7) 0.1380(7) 0.3036(5) 0.045(3) Uani 0.759(8) 1 d . . P A 1
H61A H 0.8674 0.1789 0.2919 0.053 Uiso 0.759(8) 1 calc R U P A 1
C62 C 0.9285(8) 0.1339(11) 0.3553(5) 0.052(4) Uani 0.759(8) 1 d . . P A 1
H62A H 0.9070 0.1715 0.3783 0.062 Uiso 0.759(8) 1 calc R U P A 1
C63 C 0.9831(6) 0.0759(6) 0.3737(4) 0.047(2) Uani 0.759(8) 1 d . . P A 1
C64 C 1.0167(6) 0.0239(6) 0.3408(3) 0.048(2) Uani 0.759(8) 1 d . . P A 1
H64A H 1.0558 -0.0143 0.3533 0.058 Uiso 0.759(8) 1 calc R U P A 1
C66 C 1.0705(9) 0.0171(7) 0.4505(5) 0.145(9) Uani 0.759(8) 1 d D . P A 1
H66A H 1.0767 0.0253 0.4875 0.218 Uiso 0.759(8) 1 calc R U P A 1
H66B H 1.0585 -0.0429 0.4428 0.218 Uiso 0.759(8) 1 calc R U P A 1
H66C H 1.1175 0.0325 0.4361 0.218 Uiso 0.759(8) 1 calc R U P A 1
C65 C 0.9928(6) 0.0274(6) 0.2882(4) 0.043(2) Uani 0.759(8) 1 d . . P A 1
H65A H 1.0154 -0.0081 0.2647 0.052 Uiso 0.759(8) 1 calc R U P A 1
O4' O 0.9536(14) 0.1247(16) 0.4294(8) 0.072(7) Uani 0.241(8) 1 d D . P A 2
C61' C 0.8815(18) 0.168(3) 0.2982(15) 0.037(8) Uani 0.241(8) 1 d . . P A 2
H61B H 0.8469 0.2031 0.2781 0.045 Uiso 0.241(8) 1 calc R U P A 2
C62' C 0.8936(16) 0.1784(19) 0.3505(11) 0.041(6) Uani 0.241(8) 1 d . . P A 2
H62B H 0.8689 0.2232 0.3667 0.049 Uiso 0.241(8) 1 calc R U P A 2
C63' C 0.9398(19) 0.126(3) 0.3778(12) 0.038(9) Uani 0.241(8) 1 d . . P A 2
C64' C 0.978(2) 0.056(2) 0.3501(14) 0.048(2) Uani 0.241(8) 1 d . . P A 2
H64B H 1.0134 0.0195 0.3684 0.058 Uiso 0.241(8) 1 calc R U P A 2
C65' C 0.9618(19) 0.046(2) 0.3001(13) 0.043(2) Uani 0.241(8) 1 d . . P A 2
H65B H 0.9789 -0.0070 0.2873 0.052 Uiso 0.241(8) 1 calc R U P A 2
C66' C 0.916(3) 0.185(2) 0.4590(17) 0.145(9) Uani 0.241(8) 1 d D . P A 2
H66D H 0.9318 0.1760 0.4953 0.218 Uiso 0.241(8) 1 calc R U P A 2
H66E H 0.9296 0.2431 0.4494 0.218 Uiso 0.241(8) 1 calc R U P A 2
H66F H 0.8612 0.1774 0.4527 0.218 Uiso 0.241(8) 1 calc R U P A 2
P P 0.77122(13) -0.0191(2) 0.75794(14) 0.1040(11) Uani 1 1 d . . . . .
F1 F 0.7199(3) -0.0911(4) 0.7277(3) 0.133(3) Uani 1 1 d . . . . .
F2 F 0.7857(3) -0.0800(4) 0.8042(3) 0.110(2) Uani 1 1 d . . . . .
F3 F 0.8272(4) 0.0440(4) 0.7821(4) 0.160(4) Uani 1 1 d . . . . .
F4 F 0.7559(4) 0.0367(5) 0.7067(3) 0.142(3) Uani 1 1 d . . . . .
F5 F 0.8430(4) -0.0600(6) 0.7326(3) 0.156(3) Uani 1 1 d . . . . .
F6 F 0.6980(3) 0.0168(5) 0.7805(3) 0.143(3) Uani 1 1 d . . . . .
P2 P 0.67682(15) 0.15532(17) 0.54035(7) 0.0770(7) Uani 1 1 d . . . . .
F7 F 0.6417(5) 0.0669(4) 0.5267(3) 0.145(3) Uani 1 1 d . . . . .
F8 F 0.6181(8) 0.1953(5) 0.4994(3) 0.218(6) Uani 1 1 d . . . . .
F9 F 0.7166(7) 0.2352(7) 0.5580(4) 0.230(6) Uani 1 1 d . . . . .
F10 F 0.7300(5) 0.1110(7) 0.5841(3) 0.180(4) Uani 1 1 d . . . . .
F11 F 0.6169(4) 0.1705(7) 0.5798(3) 0.172(4) Uani 1 1 d . . . . .
F12 F 0.7242(7) 0.1452(8) 0.4974(4) 0.251(7) Uani 1 1 d . . . . .

loop_
_atom_site_aniso_label
_atom_site_aniso_U_11
_atom_site_aniso_U_22
_atom_site_aniso_U_33
_atom_site_aniso_U_23
_atom_site_aniso_U_13
_atom_site_aniso_U_12
Ag1 0.0264(2) 0.0455(3) 0.0246(2) -0.00268(17) -0.00002(14) -0.00029(17)
Ag2 0.0391(2) 0.0348(2) 0.0356(2) -0.00068(18) 0.01251(17) -0.00494(18)
O1 0.112(5) 0.051(3) 0.042(3) -0.009(2) -0.020(3) 0.005(3)
O2 0.113(4) 0.056(3) 0.027(2) 0.002(2) 0.011(2) 0.006(3)
O3 0.090(4) 0.052(3) 0.023(2) 0.0032(19) 0.009(2) 0.000(3)
N1 0.037(2) 0.023(2) 0.033(2) -0.0020(18) 0.0055(18) 0.0017(18)
N2 0.036(2) 0.022(2) 0.029(2) -0.0026(18) 0.0051(17) 0.0020(18)
N3 0.027(2) 0.034(2) 0.023(2) 0.0019(18) 0.0033(16) -0.0004(18)
N4 0.031(2) 0.034(2) 0.025(2) -0.0009(18) 0.0056(17) 0.0001(19)
N5 0.033(2) 0.026(2) 0.026(2) -0.0030(18) 0.0063(17) -0.0041(18)
N6 0.028(2) 0.034(2) 0.026(2) -0.0029(18) 0.0015(16) -0.0040(18)
N7 0.030(2) 0.028(2) 0.039(3) 0.0049(19) 0.0109(18) -0.0007(19)
N8 0.037(3) 0.031(3) 0.044(3) 0.004(2) 0.006(2) -0.012(2)
C1 0.111(7) 0.054(4) 0.035(4) 0.002(3) -0.010(4) 0.025(4)
C2 0.063(4) 0.036(3) 0.034(3) -0.004(3) -0.006(3) 0.012(3)
C3 0.074(5) 0.027(3) 0.048(4) -0.006(3) -0.014(3) -0.003(3)
C4 0.057(4) 0.021(3) 0.047(4) 0.002(3) -0.008(3) 0.001(3)
C5 0.033(3) 0.021(2) 0.034(3) -0.002(2) 0.002(2) 0.008(2)
C6 0.034(3) 0.027(3) 0.036(3) -0.005(2) 0.007(2) 0.005(2)
C7 0.045(3) 0.028(3) 0.037(3) 0.000(2) 0.005(2) 0.012(2)
C8 0.032(3) 0.022(2) 0.031(3) 0.001(2) 0.003(2) 0.005(2)
C9 0.040(3) 0.022(3) 0.035(3) -0.002(2) 0.012(2) 0.000(2)
C10 0.038(3) 0.026(3) 0.053(4) -0.003(3) 0.009(3) 0.002(2)
C11 0.045(4) 0.032(3) 0.072(5) -0.008(3) 0.027(3) -0.002(3)
C12 0.063(4) 0.030(3) 0.052(4) -0.006(3) 0.033(3) -0.004(3)
C13 0.053(4) 0.023(3) 0.041(3) -0.007(2) 0.015(3) 0.001(2)
C14 0.039(3) 0.019(2) 0.039(3) -0.003(2) 0.014(2) 0.004(2)
C15 0.037(3) 0.033(3) 0.028(3) -0.005(2) -0.001(2) -0.001(2)
C16 0.054(4) 0.037(3) 0.027(3) -0.006(2) 0.003(2) 0.007(3)
C17 0.041(3) 0.038(3) 0.026(3) -0.001(2) 0.003(2) 0.006(2)
C18 0.039(3) 0.041(3) 0.025(3) 0.002(2) 0.000(2) 0.005(2)
C19 0.025(2) 0.039(3) 0.025(2) 0.007(2) 0.0056(18) 0.002(2)
C20 0.029(3) 0.033(3) 0.027(3) -0.002(2) 0.0048(19) 0.004(2)
C21 0.030(3) 0.029(3) 0.033(3) 0.009(2) 0.000(2) -0.002(2)
C22 0.034(3) 0.047(4) 0.035(3) 0.009(3) 0.000(2) -0.003(3)
C23 0.036(3) 0.053(4) 0.048(4) 0.015(3) -0.010(3) -0.005(3)
C24 0.023(3) 0.056(4) 0.056(4) 0.013(3) 0.000(2) -0.007(3)
C25 0.030(3) 0.042(3) 0.045(3) 0.010(3) 0.007(2) 0.000(2)
C26 0.030(3) 0.031(3) 0.029(3) 0.007(2) -0.001(2) 0.001(2)
C27 0.036(3) 0.034(3) 0.024(2) -0.002(2) 0.000(2) 0.011(2)
C28 0.035(3) 0.040(3) 0.032(3) 0.001(2) 0.008(2) 0.007(2)
C29 0.047(3) 0.046(4) 0.033(3) -0.008(3) 0.002(2) 0.006(3)
C30 0.070(4) 0.038(3) 0.026(3) 0.005(3) 0.007(3) 0.016(3)
C31 0.077(5) 0.036(3) 0.038(3) 0.009(3) 0.016(3) 0.000(3)
C32 0.060(4) 0.032(3) 0.035(3) -0.002(3) 0.010(3) -0.002(3)
C33 0.111(7) 0.080(6) 0.025(3) -0.011(4) 0.001(4) 0.013(5)
C34 0.115(7) 0.054(4) 0.029(3) -0.006(3) 0.017(4) 0.006(4)
C35 0.054(4) 0.040(3) 0.023(3) 0.001(2) 0.005(2) -0.013(3)
C36 0.041(3) 0.036(3) 0.033(3) 0.007(2) 0.007(2) -0.003(3)
C37 0.038(3) 0.031(3) 0.031(3) 0.004(2) 0.007(2) 0.001(2)
C38 0.031(3) 0.028(3) 0.027(3) -0.002(2) -0.0022(19) -0.007(2)
C39 0.041(3) 0.032(3) 0.031(3) 0.001(2) 0.006(2) 0.000(2)
C40 0.052(4) 0.029(3) 0.032(3) -0.008(2) 0.008(2) -0.003(3)
C41 0.025(2) 0.033(3) 0.026(2) 0.001(2) 0.0029(18) -0.005(2)
C42 0.027(2) 0.016(2) 0.031(3) -0.001(2) -0.0013(19) -0.0035(19)
C43 0.031(3) 0.023(3) 0.039(3) 0.002(2) 0.010(2) -0.003(2)
C44 0.025(3) 0.029(3) 0.058(4) 0.004(3) -0.001(2) -0.005(2)
C45 0.036(3) 0.028(3) 0.044(3) 0.000(2) -0.011(2) -0.001(2)
C46 0.039(3) 0.025(3) 0.031(3) -0.001(2) -0.002(2) -0.003(2)
C47 0.030(3) 0.021(2) 0.032(3) -0.002(2) 0.001(2) 0.000(2)
C48 0.035(3) 0.044(3) 0.028(3) -0.007(2) 0.007(2) -0.004(2)
C49 0.042(3) 0.066(4) 0.032(3) 0.004(3) 0.010(2) -0.009(3)
C50 0.040(3) 0.048(4) 0.032(3) 0.005(3) 0.007(2) 0.001(3)
C51 0.042(3) 0.062(4) 0.038(3) 0.012(3) 0.010(3) -0.004(3)
C52 0.034(3) 0.052(4) 0.045(3) 0.009(3) 0.009(2) 0.004(3)
C53 0.042(3) 0.026(3) 0.039(3) 0.001(2) 0.009(2) -0.007(2)
C54 0.032(3) 0.027(3) 0.048(3) 0.004(2) 0.015(2) 0.000(2)
C55 0.044(3) 0.035(3) 0.050(4) 0.009(3) 0.018(3) -0.002(3)
C56 0.052(4) 0.036(3) 0.070(5) 0.010(3) 0.033(3) 0.001(3)
C57 0.034(3) 0.040(4) 0.087(5) 0.010(3) 0.018(3) -0.002(3)
C58 0.032(3) 0.035(3) 0.071(5) 0.014(3) 0.003(3) -0.007(3)
C59 0.035(3) 0.027(3) 0.050(4) 0.004(2) 0.007(2) -0.005(2)
C60 0.070(5) 0.045(4) 0.040(4) -0.001(3) 0.010(3) -0.035(4)
O4 0.090(6) 0.057(5) 0.044(4) -0.006(3) -0.003(4) -0.013(4)
C61 0.033(6) 0.033(6) 0.069(7) -0.003(5) 0.011(6) -0.011(4)
C62 0.056(8) 0.053(8) 0.046(8) -0.025(8) 0.009(7) -0.018(6)
C63 0.053(6) 0.046(5) 0.043(5) -0.009(4) 0.005(4) -0.018(5)
C64 0.057(6) 0.041(5) 0.045(5) -0.002(4) -0.003(4) -0.006(4)
C66 0.30(2) 0.050(7) 0.106(10) -0.037(7) 0.135(14) -0.065(11)
C65 0.055(6) 0.029(4) 0.045(5) -0.006(4) 0.005(4) -0.009(4)
O4' 0.078(17) 0.078(17) 0.057(14) -0.006(12) -0.020(12) -0.018(14)
C61' 0.016(15) 0.05(2) 0.047(17) -0.006(16) 0.015(12) -0.003(12)
C62' 0.034(14) 0.037(15) 0.052(17) 0.003(13) 0.013(12) -0.004(11)
C63' 0.016(13) 0.06(2) 0.034(18) -0.02(2) 0.005(13) -0.005(13)
C64' 0.057(6) 0.041(5) 0.045(5) -0.002(4) -0.003(4) -0.006(4)
C65' 0.055(6) 0.029(4) 0.045(5) -0.006(4) 0.005(4) -0.009(4)
C66' 0.30(2) 0.050(7) 0.106(10) -0.037(7) 0.135(14) -0.065(11)
P 0.0411(11) 0.114(2) 0.155(3) 0.070(2) -0.0002(14) -0.0112(13)
F1 0.078(4) 0.122(5) 0.187(7) 0.045(5) -0.046(4) -0.025(4)
F2 0.077(4) 0.115(5) 0.135(5) 0.058(4) -0.012(3) -0.021(3)
F3 0.120(6) 0.088(4) 0.260(10) 0.045(6) -0.050(6) -0.046(4)
F4 0.124(6) 0.131(6) 0.165(7) 0.061(5) -0.010(5) -0.005(5)
F5 0.067(4) 0.236(10) 0.161(7) -0.011(6) -0.004(4) 0.027(5)
F6 0.066(4) 0.137(6) 0.221(8) 0.029(6) -0.006(4) 0.017(4)
P2 0.0959(17) 0.1001(18) 0.0358(10) -0.0136(11) 0.0099(10) -0.0527(14)
F7 0.170(7) 0.118(5) 0.137(6) 0.037(4) -0.043(5) -0.076(5)
F8 0.446(18) 0.103(6) 0.090(5) 0.017(4) -0.050(8) 0.011(8)
F9 0.321(13) 0.202(9) 0.179(9) -0.116(8) 0.081(9) -0.180(10)
F10 0.155(7) 0.216(9) 0.150(7) -0.031(7) -0.083(6) 0.026(7)
F11 0.082(4) 0.338(13) 0.096(5) 0.002(6) 0.018(4) -0.014(6)
F12 0.322(14) 0.289(13) 0.176(8) -0.142(9) 0.190(10) -0.153(11)

loop_
_atom_type_symbol
_atom_type_description
_atom_type_scat_dispersion_real
_atom_type_scat_dispersion_imag
_atom_type_scat_source
C C 0.0033 0.0016 'International Tables Vol C Tables 4.2.6.8 and 6.1.1.4'
H H 0.0000 0.0000 'International Tables Vol C Tables 4.2.6.8 and 6.1.1.4'
N N 0.0061 0.0033 'International Tables Vol C Tables 4.2.6.8 and 6.1.1.4'
O O 0.0106 0.0060 'International Tables Vol C Tables 4.2.6.8 and 6.1.1.4'
F F 0.0171 0.0103 'International Tables Vol C Tables 4.2.6.8 and 6.1.1.4'
P P 0.1023 0.0942 'International Tables Vol C Tables 4.2.6.8 and 6.1.1.4'
Ag Ag -0.8971 1.1015 'International Tables Vol C Tables 4.2.6.8 and 6.1.1.4'

loop_
_geom_angle_atom_site_label_1
_geom_angle_atom_site_label_2
_geom_angle_atom_site_label_3
_geom_angle
C20 Ag1 C41 178.6(2)
C8 Ag2 C53 179.2(2)
C2 O1 C1 117.7(6)
C30 O2 C33 116.2(6)
C35 O3 C34 116.9(5)
C8 N1 C9 110.8(5)
C8 N1 C5 122.9(4)
C9 N1 C5 126.4(5)
C8 N2 C14 110.8(4)
C8 N2 C15 124.4(4)
C14 N2 C15 124.6(4)
C20 N3 C21 111.2(4)
C20 N3 C19 123.7(4)
C21 N3 C19 125.0(4)
C20 N4 C26 111.3(4)
C20 N4 C27 122.2(4)
C26 N4 C27 126.4(4)
C41 N5 C42 111.2(4)
C41 N5 C38 122.0(4)
C42 N5 C38 126.6(4)
C41 N6 C47 110.8(4)
C41 N6 C48 123.6(4)
C47 N6 C48 125.4(4)
C53 N7 C54 110.9(5)
C53 N7 C52 125.2(5)
C54 N7 C52 123.8(5)
C53 N8 C59 110.1(5)
C53 N8 C60 123.6(5)
C59 N8 C60 126.3(5)
O1 C2 C3 115.4(6)
O1 C2 C7 124.0(6)
C3 C2 C7 120.6(6)
C2 C3 C4 120.2(6)
C5 C4 C3 119.7(6)
C4 C5 C6 119.5(5)
C4 C5 N1 120.5(5)
C6 C5 N1 120.0(5)
C5 C6 C7 121.2(5)
C2 C7 C6 118.7(6)
N2 C8 N1 106.4(4)
N2 C8 Ag2 127.8(4)
N1 C8 Ag2 125.8(4)
N1 C9 C10 132.6(5)
N1 C9 C14 105.5(5)
C10 C9 C14 121.9(5)
C11 C10 C9 116.8(6)
C10 C11 C12 121.0(6)
C11 C12 C13 122.7(6)
C14 C13 C12 115.7(6)
N2 C14 C13 131.6(6)
N2 C14 C9 106.5(5)
C13 C14 C9 121.9(5)
N2 C15 C16 115.0(4)
C17 C16 C15 115.6(5)
C16 C17 C18 110.5(4)
C17 C18 C19 115.0(4)
N3 C19 C18 115.3(4)
N4 C20 N3 105.5(4)
N4 C20 Ag1 128.0(4)
N3 C20 Ag1 126.4(4)
C26 C21 N3 106.3(4)
C26 C21 C22 122.1(5)
N3 C21 C22 131.5(5)
C21 C22 C23 116.2(5)
C22 C23 C24 122.1(5)
C25 C24 C23 121.3(5)
C24 C25 C26 116.5(5)
C21 C26 N4 105.6(4)
C21 C26 C25 121.8(5)
N4 C26 C25 132.5(5)
C28 C27 C32 119.6(5)
C28 C27 N4 120.0(5)
C32 C27 N4 120.4(5)
C27 C28 C29 120.5(6)
C30 C29 C28 119.8(6)
O2 C30 C31 115.1(6)
O2 C30 C29 125.3(6)
C31 C30 C29 119.6(5)
C32 C31 C30 120.4(6)
C31 C32 C27 120.1(6)
C40 C35 C36 120.3(5)
C40 C35 O3 124.8(5)
C36 C35 O3 114.9(5)
C35 C36 C37 119.7(5)
C38 C37 C36 120.3(5)
C37 C38 C39 119.2(5)
C37 C38 N5 119.4(5)
C39 C38 N5 121.4(5)
C38 C39 C40 121.2(5)
C35 C40 C39 119.1(5)
N6 C41 N5 105.8(4)
N6 C41 Ag1 127.9(4)
N5 C41 Ag1 126.2(4)
C43 C42 C47 121.9(5)
C43 C42 N5 132.3(5)
C47 C42 N5 105.9(4)
C42 C43 C44 116.4(5)
C43 C44 C45 121.5(5)
C46 C45 C44 122.2(5)
C47 C46 C45 116.0(5)
C46 C47 C42 122.1(5)
C46 C47 N6 131.6(5)
C42 C47 N6 106.3(4)
N6 C48 C49 112.8(5)
C48 C49 C50 115.3(5)
C51 C50 C49 111.1(5)
C52 C51 C50 116.4(5)
C51 C52 N7 115.0(5)
N7 C53 N8 106.8(5)
N7 C53 Ag2 126.9(4)
N8 C53 Ag2 126.4(4)
C59 C54 N7 106.0(5)
C59 C54 C55 122.1(5)
N7 C54 C55 131.9(6)
C56 C55 C54 116.8(6)
C55 C56 C57 121.3(6)
C58 C57 C56 121.8(6)
C57 C58 C59 116.6(6)
C54 C59 N8 106.3(5)
C54 C59 C58 121.4(6)
N8 C59 C58 132.3(6)
C65' C60 N8 139.5(18)
C61 C60 N8 123.4(8)
C61 C60 C65 119.1(9)
N8 C60 C65 117.5(7)
C65' C60 C61' 111(2)
N8 C60 C61' 106.4(14)
C63 O4 C66 120.6(9)
C60 C61 C62 122.0(12)
C63 C62 C61 120.7(13)
C64 C63 C62 120.2(11)
C64 C63 O4 122.9(10)
C62 C63 O4 116.8(11)
C63 C64 C65 119.4(10)
C64 C65 C60 118.4(8)
C63' O4' C66' 119(3)
C62' C61' C60 118(3)
C63' C62' C61' 120(3)
O4' C63' C62' 126(3)
O4' C63' C64' 115(4)
C62' C63' C64' 118(3)
C65' C64' C63' 120(3)
C60 C65' C64' 131(3)
F3 P F2 91.1(4)
F3 P F5 85.4(5)
F2 P F5 90.1(4)
F3 P F4 92.8(4)
F2 P F4 174.8(5)
F5 P F4 86.8(5)
F3 P F6 98.1(5)
F2 P F6 90.1(4)
F5 P F6 176.4(5)
F4 P F6 92.6(4)
F3 P F1 172.4(6)
F2 P F1 90.0(4)
F5 P F1 87.1(5)
F4 P F1 85.6(4)
F6 P F1 89.4(4)
F8 P2 F12 84.6(7)
F8 P2 F9 98.2(7)
F12 P2 F9 92.4(5)
F8 P2 F10 174.7(7)
F12 P2 F10 99.7(8)
F9 P2 F10 84.8(6)
F8 P2 F11 87.0(6)
F12 P2 F11 171.5(7)
F9 P2 F11 89.8(5)
F10 P2 F11 88.7(5)
F8 P2 F7 88.4(4)
F12 P2 F7 88.5(5)
F9 P2 F7 173.4(7)
F10 P2 F7 88.6(5)
F11 P2 F7 90.3(5)

loop_
_geom_bond_atom_site_label_1
_geom_bond_atom_site_label_2
_geom_bond_distance
Ag1 C20 2.089(5)
Ag1 C41 2.087(5)
Ag2 C8 2.087(5)
Ag2 C53 2.093(6)
O1 C2 1.380(7)
O1 C1 1.424(9)
O2 C30 1.360(7)
O2 C33 1.438(9)
O3 C35 1.372(6)
O3 C34 1.437(8)
N1 C8 1.365(7)
N1 C9 1.400(7)
N1 C5 1.440(7)
N2 C8 1.347(6)
N2 C14 1.396(7)
N2 C15 1.471(7)
N3 C20 1.348(6)
N3 C21 1.403(6)
N3 C19 1.476(6)
N4 C20 1.356(6)
N4 C26 1.403(6)
N4 C27 1.441(6)
N5 C41 1.362(6)
N5 C42 1.392(6)
N5 C38 1.433(6)
N6 C41 1.349(6)
N6 C47 1.403(6)
N6 C48 1.467(6)
N7 C53 1.339(7)
N7 C54 1.401(6)
N7 C52 1.466(7)
N8 C53 1.363(7)
N8 C59 1.397(7)
N8 C60 1.447(8)
C2 C3 1.396(9)
C2 C7 1.384(9)
C3 C4 1.380(8)
C4 C5 1.394(8)
C5 C6 1.389(7)
C6 C7 1.390(8)
C9 C10 1.387(8)
C9 C14 1.401(8)
C10 C11 1.388(9)
C11 C12 1.400(10)
C12 C13 1.394(9)
C13 C14 1.390(8)
C15 C16 1.514(8)
C16 C17 1.525(7)
C17 C18 1.538(7)
C18 C19 1.517(8)
C21 C26 1.380(7)
C21 C22 1.385(7)
C22 C23 1.398(8)
C23 C24 1.388(9)
C24 C25 1.390(8)
C25 C26 1.398(7)
C27 C28 1.372(8)
C27 C32 1.397(8)
C28 C29 1.401(8)
C29 C30 1.387(9)
C30 C31 1.389(9)
C31 C32 1.383(8)
C35 C40 1.393(8)
C35 C36 1.402(8)
C36 C37 1.385(7)
C37 C38 1.400(7)
C38 C39 1.388(7)
C39 C40 1.391(7)
C42 C43 1.392(7)
C42 C47 1.387(7)
C43 C44 1.398(8)
C44 C45 1.395(8)
C45 C46 1.388(8)
C46 C47 1.398(7)
C48 C49 1.531(8)
C49 C50 1.540(9)
C50 C51 1.521(8)
C51 C52 1.492(9)
C54 C59 1.390(8)
C54 C55 1.389(8)
C55 C56 1.394(9)
C56 C57 1.395(10)
C57 C58 1.395(10)
C58 C59 1.396(8)
C60 C65' 1.11(4)
C60 C61 1.302(14)
C60 C65 1.473(13)
C60 C61' 1.74(3)
O4 C63 1.392(12)
O4 C66 1.593(15)
C61 C62 1.389(19)
C62 C63 1.381(19)
C63 C64 1.368(14)
C64 C65 1.411(13)
O4' C63' 1.36(4)
O4' C66' 1.430(19)
C61' C62' 1.38(5)
C62' C63' 1.32(5)
C63' C64' 1.51(6)
C64' C65' 1.33(5)
P F3 1.499(7)
P F2 1.549(6)
P F5 1.625(8)
P F4 1.609(7)
P F6 1.583(8)
P F1 1.612(8)
P2 F8 1.557(10)
P2 F12 1.482(7)
P2 F9 1.489(7)
P2 F10 1.578(8)
P2 F11 1.576(7)
P2 F7 1.546(6)
